data_2021565
loop_
_publ_author_name
'Daran, Jean-Claude'
'Gimeno, Nicolas'
'Gouygou, Maryse'
'Volkman, J\'er\^ome'

_publ_section_title
;
 A triangular palladium(II) supramolecular coordination complex based on
 1,4-bis(1<i>H</i>-imidazol-1-yl)benzene and (2,2'-bipyridyl)palladium(II)
 nitrate: synthesis and crystal structure
;
_journal_coeditor_code QP3020
_journal_issue 5
_journal_name_full 'Acta Crystallographica Section C'
_journal_page_first
;
;
_journal_paper_doi 10.1107/S2053229619004212
_journal_volume 75
_journal_year 2019
_chemical_formula_iupac '[Pd3 (C10 H8 N2)3 (C12 H10 N4)3] (P F6)6, 7C2 H3 N'
_chemical_formula_moiety 'C66 H54 N18 Pd3 6+, 6(F6 P -), 7(C2 H3 N)'
_chemical_formula_sum 'C80 H75 F36 N25 P6 Pd3'
_chemical_formula_weight 2575.67
_chemical_name_systematic
;Tris[\m-bis(1<i>H</i>-imidazol-1-yl)benzene-\k^2^<i>N</i>^3^:<i>N</i>^3'^]-<i>triangulo</i>-tris[(2,2'-bipyridyl-\k^2^<i>N</i>,<i>N</i>')palladium(II)]
hexakis(hexafluoridophosphate) acetonitrile heptasolvate
;
_space_group_crystal_system triclinic
_space_group_IT_number 2
_space_group_name_Hall '-P 1'
_space_group_name_H-M_alt 'P -1'
_symmetry_space_group_name_Hall '-P 1'
_symmetry_space_group_name_H-M 'P -1'
_atom_sites_solution_hydrogens geom
_audit_creation_method SHELXL-2014/6
_cell_angle_alpha 105.211(2)
_cell_angle_beta 93.579(2)
_cell_angle_gamma 100.586(2)
_cell_formula_units_Z 2
_cell_length_a 17.8173(4)
_cell_length_b 18.0361(4)
_cell_length_c 18.0674(4)
_cell_measurement_reflns_used 16442
_cell_measurement_temperature 173(2)
_cell_measurement_theta_max 28.1470
_cell_measurement_theta_min 3.5790
_cell_volume 5469.7(2)
_computing_cell_refinement
;
CrysAlis PRO (Rigaku OD, 2016)
;
_computing_data_collection
;
CrysAlis PRO (Rigaku OD, 2016)
;
_computing_data_reduction
;
CrysAlis PRO (Rigaku OD, 2016)
;
_computing_molecular_graphics
;
ORTEPIII (Burnett & Johnson, 1996) and ORTEP-3 for Windows (Farrugia,
2012)
;
_computing_publication_material
;
SHELXL2014 (Sheldrick, 2015b)
;
_computing_structure_refinement
;
SHELXL2014 (Sheldrick, 2015b)
;
_computing_structure_solution
;
SHELXT (Sheldrick, 2015a)
;
_diffrn_ambient_temperature 173(2)
_diffrn_detector 'CCD plate'
_diffrn_detector_area_resol_mean 16.1978
_diffrn_measured_fraction_theta_full 0.995
_diffrn_measured_fraction_theta_max 0.994
_diffrn_measurement_device 'four-circle diffractometer'
_diffrn_measurement_device_type 'Rigaku Xcalibur Eos Gemini ultra'
_diffrn_measurement_method '\w scans'
_diffrn_radiation_monochromator graphite
_diffrn_radiation_probe x-ray
_diffrn_radiation_type 'Mo K\a'
_diffrn_radiation_wavelength 0.71073
_diffrn_reflns_av_R_equivalents 0.0277
_diffrn_reflns_av_unetI/netI 0.0385
_diffrn_reflns_limit_h_max 21
_diffrn_reflns_limit_h_min -21
_diffrn_reflns_limit_k_max 20
_diffrn_reflns_limit_k_min -21
_diffrn_reflns_limit_l_max 21
_diffrn_reflns_limit_l_min -20
_diffrn_reflns_number 50923
_diffrn_reflns_theta_full 25.000
_diffrn_reflns_theta_max 25.027
_diffrn_reflns_theta_min 3.164
_diffrn_source 'Enhance (Mo) X-ray Source'
_exptl_absorpt_coefficient_mu 0.689
_exptl_absorpt_correction_T_max 1.00
_exptl_absorpt_correction_T_min 0.737
_exptl_absorpt_correction_type multi-scan
_exptl_absorpt_process_details
;
(CrysAlis PRO; Rigaku OD, 2016)
;
_exptl_crystal_colour colourless
_exptl_crystal_density_diffrn 1.564
_exptl_crystal_description platelet
_exptl_crystal_F_000 2564
_exptl_crystal_size_max 0.37
_exptl_crystal_size_mid 0.31
_exptl_crystal_size_min 0.16
_refine_diff_density_max 2.236
_refine_diff_density_min -0.984
_refine_ls_extinction_method none
_refine_ls_goodness_of_fit_ref 1.102
_refine_ls_hydrogen_treatment constr
_refine_ls_matrix_type full
_refine_ls_number_parameters 1396
_refine_ls_number_reflns 19228
_refine_ls_number_restraints 76
_refine_ls_restrained_S_all 1.108
_refine_ls_R_factor_all 0.0668
_refine_ls_R_factor_gt 0.0514
_refine_ls_shift/su_max 0.002
_refine_ls_shift/su_mean 0.000
_refine_ls_structure_factor_coef Fsqd
_refine_ls_weighting_details 'w=1/[\s^2^(Fo^2^)+(0.0833P)^2^+7.4981P] where P=(Fo^2^+2Fc^2^)/3'
_refine_ls_weighting_scheme calc
_refine_ls_wR_factor_gt 0.1395
_refine_ls_wR_factor_ref 0.1489
_reflns_number_gt 15197
_reflns_number_total 19228
_reflns_threshold_expression 'I > 2\s(I)'
_cod_data_source_file qp3020sup1.cif
_cod_data_source_block I
_cod_database_code 2021565
_shelx_space_group_comment
;
The symmetry employed for this shelxl refinement is uniquely defined
by the following loop, which should always be used as a source of
symmetry information in preference to the above space-group names.
They are only intended as comments.
;
_shelx_estimated_absorpt_t_min 0.785
_shelx_estimated_absorpt_t_max 0.874
_shelxl_version_number 2014/6

loop_
_space_group_symop_operation_xyz
'x, y, z'
'-x, -y, -z'

loop_
_atom_site_type_symbol
_atom_site_label
_atom_site_fract_x
_atom_site_fract_y
_atom_site_fract_z
_atom_site_U_iso_or_equiv
_atom_site_adp_type
_atom_site_calc_flag
_atom_site_occupancy
_atom_site_disorder_assembly
_atom_site_disorder_group
Pd Pd1 0.35539(2) 0.59383(2) 0.08982(2) 0.02113(10) Uani d 1 . .
Pd Pd2 0.32669(2) -0.01104(2) 0.37735(2) 0.02284(10) Uani d 1 . .
Pd Pd3 0.09817(2) 0.60093(2) 0.76459(2) 0.02525(10) Uani d 1 . .
N N11 0.3364(2) 0.5506(2) -0.0257(2) 0.0236(8) Uani d 1 . .
N N12 0.3350(2) 0.6909(2) 0.0636(2) 0.0250(8) Uani d 1 . .
N N13 0.3613(2) 0.6380(2) 0.2047(2) 0.0251(8) Uani d 1 . .
N N14 0.3889(2) 0.4982(2) 0.1065(2) 0.0239(8) Uani d 1 . .
N N15 0.3232(2) 0.6561(2) 0.3202(2) 0.0269(8) Uani d 1 . .
N N16 0.3975(2) 0.3860(2) 0.1270(2) 0.0236(8) Uani d 1 . .
N N21 0.3562(2) -0.0514(2) 0.4668(2) 0.0244(8) Uani d 1 . .
N N22 0.4217(2) -0.0478(2) 0.3418(2) 0.0274(8) Uani d 1 . .
N N23 0.3057(2) 0.0290(2) 0.2859(2) 0.0254(8) Uani d 1 . .
N N24 0.2328(2) 0.0233(2) 0.4177(2) 0.0254(8) Uani d 1 . .
N N25 0.3164(2) 0.1062(2) 0.2105(2) 0.0266(8) Uani d 1 . .
N N26 0.1573(2) 0.0982(2) 0.4718(2) 0.0282(8) Uani d 1 . .
N N31 0.1206(2) 0.7137(2) 0.8275(2) 0.0259(8) Uani d 1 . .
N N32 0.1064(2) 0.5848(2) 0.8708(2) 0.0292(9) Uani d 1 . .
N N33 0.0656(2) 0.4856(2) 0.7092(2) 0.0289(8) Uani d 1 . .
N N34 0.0930(2) 0.6216(2) 0.6600(2) 0.0275(8) Uani d 1 . .
N N35 0.0612(2) 0.3656(2) 0.6403(2) 0.0275(8) Uani d 1 . .
N N36 0.1289(2) 0.6329(2) 0.5494(2) 0.0307(9) Uani d 1 . .
C C111 0.3325(3) 0.4759(3) -0.0660(3) 0.0327(11) Uani d 1 . .
H H111 0.3433 0.4395 -0.0393 0.039 Uiso calc 1 . .
C C112 0.3134(3) 0.4505(3) -0.1446(3) 0.0402(12) Uani d 1 . .
H H112 0.3100 0.3970 -0.1718 0.048 Uiso calc 1 . .
C C113 0.2994(3) 0.5033(3) -0.1835(3) 0.0437(13) Uani d 1 . .
H H113 0.2871 0.4869 -0.2380 0.052 Uiso calc 1 . .
C C114 0.3034(3) 0.5804(3) -0.1427(3) 0.0357(11) Uani d 1 . .
H H114 0.2938 0.6175 -0.1690 0.043 Uiso calc 1 . .
C C115 0.3214(3) 0.6033(3) -0.0638(2) 0.0261(10) Uani d 1 . .
C C121 0.3402(3) 0.7610(3) 0.1129(3) 0.0337(11) Uani d 1 . .
H H121 0.3482 0.7666 0.1667 0.040 Uiso calc 1 . .
C C122 0.3344(3) 0.8266(3) 0.0880(3) 0.0406(12) Uani d 1 . .
H H122 0.3375 0.8761 0.1244 0.049 Uiso calc 1 . .
C C123 0.3241(3) 0.8192(3) 0.0109(3) 0.0400(12) Uani d 1 . .
H H123 0.3208 0.8636 -0.0071 0.048 Uiso calc 1 . .
C C124 0.3186(3) 0.7463(3) -0.0410(3) 0.0340(11) Uani d 1 . .
H H124 0.3105 0.7400 -0.0950 0.041 Uiso calc 1 . .
C C125 0.3250(2) 0.6823(3) -0.0136(3) 0.0273(10) Uani d 1 . .
C C131 0.3034(3) 0.6210(3) 0.2441(2) 0.0250(9) Uani d 1 . .
H H131 0.2547 0.5886 0.2218 0.030 Uiso calc 1 . .
C C132 0.4214(3) 0.6859(3) 0.2586(3) 0.0346(11) Uani d 1 . .
H H132 0.4708 0.7071 0.2475 0.041 Uiso calc 1 . .
C C133 0.3979(3) 0.6972(3) 0.3296(3) 0.0353(11) Uani d 1 . .
H H133 0.4273 0.7277 0.3770 0.042 Uiso calc 1 . .
C C141 0.3505(3) 0.4348(3) 0.1208(2) 0.0248(9) Uani d 1 . .
H H141 0.2971 0.4250 0.1260 0.030 Uiso calc 1 . .
C C142 0.4638(3) 0.4892(3) 0.1036(3) 0.0312(10) Uani d 1 . .
H H142 0.5049 0.5258 0.0938 0.037 Uiso calc 1 . .
C C143 0.4698(3) 0.4208(3) 0.1166(3) 0.0318(11) Uani d 1 . .
H H143 0.5151 0.4004 0.1183 0.038 Uiso calc 1 . .
C C161 0.3767(3) 0.3126(3) 0.1458(2) 0.0260(10) Uani d 1 . .
C C162 0.4259(3) 0.2960(3) 0.1981(3) 0.0308(10) Uani d 1 . .
H H162 0.4725 0.3323 0.2209 0.037 Uiso calc 1 . .
C C163 0.4069(3) 0.2262(3) 0.2173(3) 0.0304(10) Uani d 1 . .
H H163 0.4414 0.2129 0.2516 0.036 Uiso calc 1 . .
C C164 0.3374(3) 0.1758(3) 0.1863(2) 0.0252(9) Uani d 1 . .
C C165 0.2881(3) 0.1924(3) 0.1330(3) 0.0355(11) Uani d 1 . .
H H165 0.2410 0.1567 0.1111 0.043 Uiso calc 1 . .
C C166 0.3084(3) 0.2613(3) 0.1123(3) 0.0328(11) Uani d 1 . .
H H166 0.2757 0.2732 0.0754 0.039 Uiso calc 1 . .
C C211 0.3172(3) -0.0526(3) 0.5281(3) 0.0313(11) Uani d 1 . .
H H211 0.2716 -0.0321 0.5316 0.038 Uiso calc 1 . .
C C212 0.3418(3) -0.0829(3) 0.5863(3) 0.0366(12) Uani d 1 . .
H H212 0.3131 -0.0839 0.6288 0.044 Uiso calc 1 . .
C C213 0.4088(3) -0.1117(3) 0.5813(3) 0.0387(12) Uani d 1 . .
H H213 0.4271 -0.1319 0.6209 0.046 Uiso calc 1 . .
C C214 0.4490(3) -0.1106(3) 0.5181(3) 0.0339(11) Uani d 1 . .
H H214 0.4950 -0.1302 0.5139 0.041 Uiso calc 1 . .
C C215 0.4212(3) -0.0807(2) 0.4610(3) 0.0265(10) Uani d 1 . .
C C221 0.4498(3) -0.0454(3) 0.2751(3) 0.0337(11) Uani d 1 . .
H H221 0.4254 -0.0216 0.2419 0.040 Uiso calc 1 . .
C C222 0.5123(3) -0.0758(3) 0.2533(3) 0.0431(13) Uani d 1 . .
H H222 0.5301 -0.0749 0.2050 0.052 Uiso calc 1 . .
C C223 0.5492(3) -0.1080(3) 0.3027(3) 0.0429(13) Uani d 1 . .
H H223 0.5933 -0.1288 0.2890 0.052 Uiso calc 1 . .
C C224 0.5218(3) -0.1099(3) 0.3717(3) 0.0372(12) Uani d 1 . .
H H224 0.5470 -0.1317 0.4062 0.045 Uiso calc 1 . .
C C225 0.4577(3) -0.0801(2) 0.3904(3) 0.0273(10) Uani d 1 . .
C C231 0.3372(3) 0.0997(3) 0.2812(2) 0.0264(10) Uani d 1 . .
H H231 0.3695 0.1398 0.3215 0.032 Uiso calc 1 . .
C C232 0.2627(3) -0.0109(3) 0.2162(3) 0.0310(10) Uani d 1 . .
H H232 0.2335 -0.0631 0.2034 0.037 Uiso calc 1 . .
C C233 0.2688(3) 0.0362(3) 0.1691(3) 0.0337(11) Uani d 1 . .
H H233 0.2451 0.0237 0.1176 0.040 Uiso calc 1 . .
C C241 0.2272(3) 0.0960(3) 0.4498(3) 0.0311(10) Uani d 1 . .
H H241 0.2672 0.1408 0.4565 0.037 Uiso calc 1 . .
C C242 0.1633(3) -0.0237(3) 0.4192(3) 0.0446(13) Uani d 1 . .
H H242 0.1506 -0.0793 0.3995 0.054 Uiso calc 1 . .
C C243 0.1164(3) 0.0216(3) 0.4528(3) 0.0470(14) Uani d 1 . .
H H243 0.0650 0.0045 0.4618 0.056 Uiso calc 1 . .
C C261 0.1313(3) 0.1658(3) 0.5137(3) 0.0275(10) Uani d 1 . .
C C262 0.0836(3) 0.1595(3) 0.5703(3) 0.0368(11) Uani d 1 . .
H H262 0.0671 0.1103 0.5804 0.044 Uiso calc 1 . .
C C263 0.0602(3) 0.2260(3) 0.6122(3) 0.0366(12) Uani d 1 . .
H H263 0.0278 0.2228 0.6515 0.044 Uiso calc 1 . .
C C264 0.0846(3) 0.2967(3) 0.5961(3) 0.0312(10) Uani d 1 . .
C C265 0.1316(3) 0.3028(3) 0.5396(3) 0.0441(13) Uani d 1 . .
H H265 0.1483 0.3520 0.5296 0.053 Uiso calc 1 . .
C C266 0.1546(4) 0.2359(3) 0.4971(3) 0.0473(15) Uani d 1 . .
H H266 0.1861 0.2389 0.4570 0.057 Uiso calc 1 . .
C C311 0.1275(3) 0.7773(3) 0.8003(3) 0.0327(11) Uani d 1 . .
H H311 0.1283 0.7703 0.7464 0.039 Uiso calc 1 . .
C C312 0.1332(3) 0.8512(3) 0.8477(3) 0.0391(12) Uani d 1 . .
H H312 0.1375 0.8949 0.8270 0.047 Uiso calc 1 . .
C C313 0.1327(3) 0.8619(3) 0.9265(3) 0.0449(13) Uani d 1 . .
H H313 0.1365 0.9129 0.9604 0.054 Uiso calc 1 . .
C C314 0.1267(3) 0.7981(3) 0.9548(3) 0.0361(11) Uani d 1 . .
H H314 0.1259 0.8045 1.0086 0.043 Uiso calc 1 . .
C C315 0.1218(3) 0.7247(3) 0.9051(3) 0.0290(10) Uani d 1 . .
C C321 0.1036(3) 0.5171(3) 0.8875(3) 0.0405(12) Uani d 1 . .
H H321 0.0974 0.4706 0.8460 0.049 Uiso calc 1 . .
C C322 0.1093(4) 0.5108(3) 0.9614(3) 0.0465(14) Uani d 1 . .
H H322 0.1066 0.4612 0.9713 0.056 Uiso calc 1 . .
C C323 0.1190(4) 0.5791(4) 1.0215(3) 0.0494(14) Uani d 1 . .
H H323 0.1233 0.5769 1.0735 0.059 Uiso calc 1 . .
C C324 0.1225(3) 0.6496(3) 1.0055(3) 0.0413(12) Uani d 1 . .
H H324 0.1291 0.6968 1.0463 0.050 Uiso calc 1 . .
C C325 0.1162(3) 0.6515(3) 0.9292(3) 0.0301(10) Uani d 1 . .
C C331 0.1042(3) 0.4383(3) 0.6661(3) 0.0297(10) Uani d 1 . .
H H331 0.1552 0.4537 0.6549 0.036 Uiso calc 1 . .
C C332 -0.0058(3) 0.4408(3) 0.7107(3) 0.0358(11) Uani d 1 . .
H H332 -0.0460 0.4595 0.7371 0.043 Uiso calc 1 . .
C C333 -0.0090(3) 0.3666(3) 0.6685(3) 0.0364(11) Uani d 1 . .
H H333 -0.0512 0.3234 0.6599 0.044 Uiso calc 1 . .
C C341 0.1527(3) 0.6330(3) 0.6213(3) 0.0301(10) Uani d 1 . .
H H341 0.2049 0.6402 0.6415 0.036 Uiso calc 1 . .
C C342 0.0285(3) 0.6136(4) 0.6110(3) 0.0429(13) Uani d 1 . .
H H342 -0.0230 0.6051 0.6231 0.052 Uiso calc 1 . .
C C343 0.0506(3) 0.6199(4) 0.5426(3) 0.0527(16) Uani d 1 . .
H H343 0.0176 0.6160 0.4977 0.063 Uiso calc 1 . .
C C361 0.1784(3) 0.6405(3) 0.4911(2) 0.0294(10) Uani d 1 . .
C C362 0.2303(4) 0.7083(3) 0.4993(3) 0.0479(15) Uani d 1 . .
H H362 0.2336 0.7517 0.5434 0.057 Uiso calc 1 . .
C C363 0.2786(4) 0.7133(3) 0.4424(3) 0.0513(16) Uani d 1 . .
H H363 0.3149 0.7606 0.4475 0.062 Uiso calc 1 . .
C C364 0.2740(3) 0.6503(3) 0.3790(2) 0.0269(10) Uani d 1 . .
C C365 0.2215(3) 0.5816(3) 0.3712(3) 0.0386(12) Uani d 1 . .
H H365 0.2182 0.5381 0.3271 0.046 Uiso calc 1 . .
C C366 0.1739(3) 0.5763(3) 0.4277(3) 0.0394(12) Uani d 1 . .
H H366 0.1382 0.5288 0.4232 0.047 Uiso calc 1 . .
P P1 0.58401(9) 0.73355(8) 0.09936(8) 0.0400(3) Uani d 1 . .
F F11 0.5104(2) 0.7604(2) 0.1329(2) 0.0748(11) Uani d 1 . .
F F12 0.6550(3) 0.7024(3) 0.0662(3) 0.1023(17) Uani d 1 . .
F F13 0.6271(4) 0.8191(3) 0.1288(5) 0.168(3) Uani d 1 . .
F F14 0.6067(4) 0.7194(5) 0.1772(3) 0.166(3) Uani d 1 . .
F F15 0.5399(3) 0.6468(3) 0.0717(4) 0.1159(19) Uani d 1 . .
F F16 0.5599(5) 0.7450(4) 0.0209(3) 0.151(3) Uani d 1 . .
P P2 0.64533(8) 0.23456(10) 0.25505(8) 0.0469(4) Uani d 1 . .
F F21 0.5946(2) 0.2737(3) 0.2073(3) 0.0791(13) Uani d 1 . .
F F22 0.6973(2) 0.1929(3) 0.2979(2) 0.0821(13) Uani d 1 . .
F F23 0.6448(3) 0.2947(3) 0.3336(3) 0.1090(18) Uani d 1 . .
F F24 0.5709(2) 0.1777(3) 0.2667(3) 0.0937(16) Uani d 1 . .
F F25 0.6505(3) 0.1731(3) 0.1745(2) 0.0905(14) Uani d 1 . .
F F26 0.72065(19) 0.2899(2) 0.2400(2) 0.0630(10) Uani d 1 . .
P P3 0.42979(9) 0.28349(9) 0.48217(9) 0.0478(4) Uani d 1 . .
F F31 0.4069(3) 0.1879(3) 0.4620(3) 0.1037(17) Uani d 1 . .
F F32 0.4481(3) 0.3728(2) 0.5105(3) 0.1027(16) Uani d 1 . .
F F33 0.4314(3) 0.2750(4) 0.5683(3) 0.121(2) Uani d 1 . .
F F34 0.5184(2) 0.2833(3) 0.4917(3) 0.0927(15) Uani d 1 . .
F F35 0.4301(3) 0.2857(4) 0.3988(2) 0.128(2) Uani d 1 . .
F F36 0.3423(3) 0.2805(4) 0.4760(5) 0.147(3) Uani d 1 . .
P P4 0.15420(10) 0.76149(10) 0.23326(10) 0.0505(4) Uani d 1 . .
F F41 0.0937(4) 0.8004(4) 0.2766(3) 0.119(2) Uani d 1 . .
F F42 0.2041(3) 0.7107(3) 0.1772(3) 0.0853(13) Uani d 1 . .
F F43 0.2274(4) 0.8219(4) 0.2714(3) 0.154(3) Uani d 1 . .
F F44 0.1623(2) 0.7134(4) 0.2914(3) 0.115(2) Uani d 1 . .
F F45 0.0789(3) 0.6944(3) 0.1875(3) 0.0849(13) Uani d 1 . .
F F46 0.1453(3) 0.8026(2) 0.1652(2) 0.0853(14) Uani d 1 . .
P P5 -0.10019(10) 0.10467(12) 0.37982(11) 0.0618(5) Uani d 1 . .
F F51 -0.0186(4) 0.1578(6) 0.3957(5) 0.196(4) Uani d 1 . .
F F52 -0.1802(3) 0.0482(4) 0.3641(4) 0.131(2) Uani d 1 . .
F F53 -0.1150(4) 0.1335(4) 0.4658(3) 0.128(2) Uani d 1 . .
F F54 -0.0645(4) 0.0359(4) 0.3970(4) 0.146(3) Uani d 1 . .
F F55 -0.1361(4) 0.1713(4) 0.3609(3) 0.130(2) Uani d 1 . .
F F56 -0.0879(3) 0.0749(3) 0.2924(3) 0.1019(16) Uani d 1 . .
P P6 -0.11837(8) 0.60652(8) 0.86078(8) 0.0379(3) Uani d 1 . .
F F61 -0.0723(2) 0.6047(3) 0.7882(2) 0.0804(13) Uani d 1 . .
F F62 -0.1651(3) 0.6075(4) 0.9318(2) 0.1038(18) Uani d 1 . .
F F63 -0.0520(5) 0.6801(6) 0.9018(7) 0.106(4) Uani d 0.6 A 1
F F64 -0.0656(6) 0.5563(8) 0.8858(8) 0.081(3) Uani d 0.6 A 1
F F65 -0.1802(6) 0.5367(8) 0.8180(8) 0.123(5) Uani d 0.6 A 1
F F66 -0.1654(6) 0.6656(8) 0.8375(8) 0.090(3) Uani d 0.6 A 1
F F63A -0.0515(7) 0.6071(14) 0.9211(8) 0.096(6) Uani d 0.4 A 2
F F64A -0.1265(15) 0.5119(6) 0.8342(9) 0.099(5) Uani d 0.4 A 2
F F65A -0.1929(6) 0.5910(17) 0.8021(6) 0.098(6) Uani d 0.4 A 2
F F66A -0.109(2) 0.6936(7) 0.8901(11) 0.180(12) Uani d 0.4 A 2
N N100 0.1681(4) 0.3877(3) 0.3979(3) 0.0664(16) Uani d 1 . .
C C100 0.2819(4) 0.3491(5) 0.3263(4) 0.0694(19) Uani d 1 . .
H H10A 0.3150 0.3964 0.3202 0.104 Uiso calc 1 . .
H H10B 0.2626 0.3125 0.2753 0.104 Uiso calc 1 . .
H H10C 0.3116 0.3239 0.3562 0.104 Uiso calc 1 . .
C C101 0.2177(4) 0.3704(3) 0.3664(3) 0.0480(14) Uani d 1 . .
N N200 0.1764(4) 0.1553(4) 0.2955(4) 0.0734(17) Uani d 1 . .
C C200 0.0616(4) 0.2109(6) 0.2578(6) 0.097(3) Uani d 1 . .
H H20A 0.0406 0.2358 0.3047 0.146 Uiso calc 1 . .
H H20B 0.0219 0.1679 0.2247 0.146 Uiso calc 1 . .
H H20C 0.0781 0.2498 0.2299 0.146 Uiso calc 1 . .
C C201 0.1274(4) 0.1796(4) 0.2789(4) 0.0561(16) Uani d 1 . .
N N300 -0.1320(4) 0.6636(4) 0.1977(4) 0.0817(19) Uani d 1 . .
C C300 -0.0675(7) 0.7376(7) 0.1040(6) 0.134(4) Uani d 1 . .
H H30A -0.0858 0.7865 0.1084 0.200 Uiso calc 1 . .
H H30B -0.0799 0.7042 0.0506 0.200 Uiso calc 1 . .
H H30C -0.0116 0.7499 0.1181 0.200 Uiso calc 1 . .
C C301 -0.1053(5) 0.6958(5) 0.1565(5) 0.076(2) Uani d 1 . .
N N400 0.5425(4) 0.9887(3) -0.1171(3) 0.0669(16) Uani d 1 . .
C C400 0.5226(4) 0.8796(3) -0.0477(3) 0.0519(15) Uani d 1 . .
H H40A 0.5724 0.8678 -0.0343 0.078 Uiso calc 1 . .
H H40B 0.4888 0.8322 -0.0817 0.078 Uiso calc 1 . .
H H40C 0.4990 0.8976 -0.0005 0.078 Uiso calc 1 . .
C C401 0.5338(3) 0.9406(3) -0.0869(3) 0.0455(13) Uani d 1 . .
N N500 0.7041(4) 0.9992(4) 0.0290(4) 0.088(2) Uani d 1 . .
C C500 0.6922(7) 1.0047(6) 0.1715(5) 0.117(4) Uani d 1 . .
H H50A 0.6400 1.0102 0.1825 0.176 Uiso calc 1 . .
H H50B 0.7294 1.0500 0.2046 0.176 Uiso calc 1 . .
H H50C 0.7023 0.9564 0.1815 0.176 Uiso calc 1 . .
C C501 0.6994(5) 1.0010(5) 0.0905(5) 0.080(2) Uani d 1 . .
N N600 0.7235(3) 0.5036(4) 0.3855(4) 0.0713(16) Uani d 1 . .
C C600 0.6318(5) 0.4533(5) 0.4754(5) 0.092(3) Uani d 1 . .
H H60A 0.5805 0.4309 0.4470 0.139 Uiso calc 1 . .
H H60B 0.6288 0.4967 0.5203 0.139 Uiso calc 1 . .
H H60C 0.6515 0.4127 0.4929 0.139 Uiso calc 1 . .
C C601 0.6837(4) 0.4826(4) 0.4246(4) 0.0637(18) Uani d 1 . .
N N800 0.0837(5) 0.9501(7) 1.0991(5) 0.132(4) Uani d 1 . .
C C800 0.0453(5) 0.9654(5) 1.2360(5) 0.079(2) Uani d 1 . .
H H80A 0.0365 0.9143 1.2469 0.119 Uiso calc 1 . .
H H80B -0.0018 0.9862 1.2402 0.119 Uiso calc 1 . .
H H80C 0.0868 1.0020 1.2732 0.119 Uiso calc 1 . .
C C801 0.0659(5) 0.9567(5) 1.1610(5) 0.081(2) Uani d 1 . .

loop_
_atom_site_aniso_label
_atom_site_aniso_U_11
_atom_site_aniso_U_22
_atom_site_aniso_U_33
_atom_site_aniso_U_12
_atom_site_aniso_U_13
_atom_site_aniso_U_23
Pd1 0.02667(19) 0.02394(19) 0.01746(17) 0.00851(14) 0.00658(13) 0.01073(13)
Pd2 0.0315(2) 0.02070(18) 0.01988(18) 0.00896(14) 0.00661(13) 0.00862(13)
Pd3 0.0287(2) 0.0308(2) 0.01974(18) 0.01004(15) 0.01075(13) 0.00846(14)
N11 0.0247(19) 0.027(2) 0.0217(18) 0.0085(16) 0.0063(15) 0.0087(15)
N12 0.029(2) 0.029(2) 0.0232(19) 0.0109(16) 0.0077(15) 0.0134(16)
N13 0.032(2) 0.027(2) 0.0206(18) 0.0080(16) 0.0070(15) 0.0115(15)
N14 0.029(2) 0.025(2) 0.0228(19) 0.0086(16) 0.0051(15) 0.0121(15)
N15 0.034(2) 0.030(2) 0.0193(19) 0.0059(17) 0.0066(15) 0.0103(15)
N16 0.0243(19) 0.025(2) 0.0256(19) 0.0080(16) 0.0061(15) 0.0119(15)
N21 0.033(2) 0.0175(18) 0.0238(19) 0.0053(16) 0.0035(15) 0.0068(14)
N22 0.033(2) 0.025(2) 0.0237(19) 0.0063(17) 0.0019(16) 0.0070(15)
N23 0.033(2) 0.024(2) 0.0234(19) 0.0090(16) 0.0056(16) 0.0101(15)
N24 0.030(2) 0.025(2) 0.0248(19) 0.0097(16) 0.0054(15) 0.0097(15)
N25 0.032(2) 0.026(2) 0.0240(19) 0.0079(17) 0.0061(16) 0.0101(16)
N26 0.034(2) 0.026(2) 0.026(2) 0.0067(17) 0.0059(16) 0.0072(16)
N31 0.025(2) 0.032(2) 0.0211(19) 0.0075(16) 0.0057(15) 0.0073(15)
N32 0.033(2) 0.036(2) 0.024(2) 0.0120(18) 0.0110(16) 0.0119(17)
N33 0.032(2) 0.031(2) 0.025(2) 0.0090(17) 0.0111(16) 0.0073(16)
N34 0.033(2) 0.029(2) 0.0230(19) 0.0080(17) 0.0085(16) 0.0097(16)
N35 0.029(2) 0.031(2) 0.0250(19) 0.0114(17) 0.0094(16) 0.0071(16)
N36 0.030(2) 0.044(2) 0.0202(19) 0.0082(18) 0.0067(16) 0.0119(17)
C111 0.039(3) 0.034(3) 0.027(2) 0.011(2) 0.006(2) 0.008(2)
C112 0.046(3) 0.040(3) 0.032(3) 0.014(2) 0.003(2) 0.002(2)
C113 0.048(3) 0.058(4) 0.020(2) 0.010(3) 0.001(2) 0.005(2)
C114 0.035(3) 0.051(3) 0.025(2) 0.009(2) 0.002(2) 0.019(2)
C115 0.024(2) 0.037(3) 0.023(2) 0.008(2) 0.0056(17) 0.0160(19)
C121 0.045(3) 0.033(3) 0.029(3) 0.013(2) 0.010(2) 0.014(2)
C122 0.051(3) 0.028(3) 0.049(3) 0.018(2) 0.009(2) 0.013(2)
C123 0.043(3) 0.037(3) 0.055(3) 0.018(2) 0.011(2) 0.032(3)
C124 0.037(3) 0.041(3) 0.034(3) 0.010(2) 0.008(2) 0.024(2)
C125 0.022(2) 0.037(3) 0.031(2) 0.010(2) 0.0070(18) 0.021(2)
C131 0.030(2) 0.027(2) 0.019(2) 0.0073(19) 0.0029(18) 0.0080(18)
C132 0.029(3) 0.042(3) 0.031(3) -0.001(2) 0.005(2) 0.014(2)
C133 0.035(3) 0.042(3) 0.023(2) -0.005(2) 0.000(2) 0.007(2)
C141 0.023(2) 0.031(2) 0.024(2) 0.0070(19) 0.0070(17) 0.0141(19)
C142 0.030(3) 0.031(3) 0.038(3) 0.008(2) 0.011(2) 0.017(2)
C143 0.026(2) 0.037(3) 0.039(3) 0.011(2) 0.013(2) 0.017(2)
C161 0.032(3) 0.029(2) 0.024(2) 0.012(2) 0.0113(19) 0.0144(19)
C162 0.030(3) 0.028(3) 0.038(3) 0.009(2) 0.005(2) 0.012(2)
C163 0.033(3) 0.032(3) 0.032(3) 0.013(2) 0.001(2) 0.016(2)
C164 0.033(3) 0.023(2) 0.025(2) 0.0109(19) 0.0084(19) 0.0101(18)
C165 0.037(3) 0.036(3) 0.033(3) 0.000(2) -0.002(2) 0.018(2)
C166 0.035(3) 0.036(3) 0.033(3) 0.004(2) -0.002(2) 0.022(2)
C211 0.042(3) 0.026(2) 0.028(2) 0.009(2) 0.011(2) 0.0085(19)
C212 0.053(3) 0.033(3) 0.025(2) 0.004(2) 0.006(2) 0.014(2)
C213 0.054(3) 0.030(3) 0.034(3) 0.003(2) -0.009(2) 0.018(2)
C214 0.039(3) 0.030(3) 0.034(3) 0.006(2) -0.001(2) 0.013(2)
C215 0.034(3) 0.017(2) 0.029(2) 0.0036(19) 0.0027(19) 0.0084(18)
C221 0.040(3) 0.038(3) 0.026(2) 0.011(2) 0.010(2) 0.010(2)
C222 0.044(3) 0.047(3) 0.041(3) 0.014(3) 0.017(2) 0.011(2)
C223 0.044(3) 0.049(3) 0.039(3) 0.020(3) 0.012(2) 0.009(2)
C224 0.041(3) 0.030(3) 0.044(3) 0.013(2) 0.005(2) 0.012(2)
C225 0.034(3) 0.015(2) 0.031(2) 0.0030(19) -0.0005(19) 0.0074(18)
C231 0.032(3) 0.027(2) 0.023(2) 0.009(2) 0.0042(18) 0.0096(18)
C232 0.037(3) 0.026(2) 0.031(3) 0.007(2) 0.003(2) 0.0092(19)
C233 0.045(3) 0.033(3) 0.023(2) 0.006(2) 0.000(2) 0.010(2)
C241 0.036(3) 0.024(2) 0.034(3) 0.005(2) 0.012(2) 0.0086(19)
C242 0.040(3) 0.028(3) 0.062(4) 0.003(2) 0.016(3) 0.005(2)
C243 0.034(3) 0.032(3) 0.066(4) 0.003(2) 0.015(3) -0.002(3)
C261 0.030(3) 0.030(3) 0.026(2) 0.013(2) 0.0079(19) 0.0093(19)
C262 0.038(3) 0.033(3) 0.040(3) 0.007(2) 0.012(2) 0.010(2)
C263 0.034(3) 0.043(3) 0.035(3) 0.014(2) 0.014(2) 0.008(2)
C264 0.035(3) 0.034(3) 0.026(2) 0.012(2) 0.007(2) 0.006(2)
C265 0.060(4) 0.037(3) 0.046(3) 0.019(3) 0.028(3) 0.018(2)
C266 0.063(4) 0.057(4) 0.041(3) 0.035(3) 0.036(3) 0.023(3)
C311 0.031(3) 0.036(3) 0.034(3) 0.006(2) 0.006(2) 0.015(2)
C312 0.039(3) 0.036(3) 0.043(3) 0.005(2) 0.001(2) 0.016(2)
C313 0.046(3) 0.034(3) 0.048(3) 0.007(2) 0.002(3) 0.002(2)
C314 0.036(3) 0.040(3) 0.027(3) 0.007(2) 0.002(2) 0.001(2)
C315 0.022(2) 0.035(3) 0.029(2) 0.004(2) 0.0043(18) 0.008(2)
C321 0.059(4) 0.038(3) 0.032(3) 0.016(3) 0.016(2) 0.015(2)
C322 0.063(4) 0.045(3) 0.040(3) 0.014(3) 0.012(3) 0.022(3)
C323 0.063(4) 0.062(4) 0.030(3) 0.012(3) 0.007(3) 0.026(3)
C324 0.048(3) 0.049(3) 0.025(3) 0.006(3) 0.005(2) 0.009(2)
C325 0.026(2) 0.041(3) 0.026(2) 0.008(2) 0.0069(18) 0.011(2)
C331 0.034(3) 0.032(3) 0.028(2) 0.010(2) 0.012(2) 0.011(2)
C332 0.036(3) 0.035(3) 0.040(3) 0.012(2) 0.017(2) 0.010(2)
C333 0.031(3) 0.041(3) 0.042(3) 0.008(2) 0.015(2) 0.015(2)
C341 0.029(3) 0.040(3) 0.024(2) 0.009(2) 0.0046(19) 0.012(2)
C342 0.027(3) 0.071(4) 0.040(3) 0.015(3) 0.010(2) 0.027(3)
C343 0.036(3) 0.098(5) 0.034(3) 0.021(3) 0.003(2) 0.031(3)
C361 0.032(3) 0.038(3) 0.020(2) 0.007(2) 0.0045(18) 0.0115(19)
C362 0.068(4) 0.037(3) 0.027(3) -0.005(3) 0.020(3) -0.003(2)
C363 0.066(4) 0.039(3) 0.035(3) -0.013(3) 0.024(3) -0.001(2)
C364 0.032(3) 0.034(3) 0.018(2) 0.008(2) 0.0071(18) 0.0123(19)
C365 0.050(3) 0.037(3) 0.027(3) 0.004(2) 0.014(2) 0.006(2)
C366 0.049(3) 0.033(3) 0.033(3) 0.002(2) 0.014(2) 0.007(2)
P1 0.0539(9) 0.0272(7) 0.0396(8) 0.0066(6) 0.0206(6) 0.0086(6)
F11 0.070(3) 0.084(3) 0.080(3) 0.033(2) 0.030(2) 0.024(2)
F12 0.100(4) 0.087(3) 0.144(4) 0.050(3) 0.078(3) 0.037(3)
F13 0.103(4) 0.056(3) 0.292(9) -0.021(3) 0.069(5) -0.030(4)
F14 0.210(7) 0.280(9) 0.061(3) 0.178(7) 0.018(4) 0.051(4)
F15 0.121(4) 0.048(3) 0.163(5) -0.011(3) 0.034(4) 0.018(3)
F16 0.295(9) 0.157(5) 0.078(3) 0.158(6) 0.079(4) 0.075(4)
P2 0.0360(8) 0.0757(11) 0.0360(8) 0.0038(7) 0.0018(6) 0.0335(7)
F21 0.038(2) 0.126(4) 0.098(3) 0.023(2) 0.008(2) 0.071(3)
F22 0.075(3) 0.116(4) 0.081(3) 0.016(2) 0.000(2) 0.074(3)
F23 0.142(5) 0.114(4) 0.065(3) 0.017(3) 0.054(3) 0.012(3)
F24 0.056(2) 0.139(4) 0.096(3) -0.020(3) -0.009(2) 0.082(3)
F25 0.146(4) 0.080(3) 0.049(2) 0.017(3) 0.010(2) 0.028(2)
F26 0.0414(19) 0.101(3) 0.055(2) -0.0005(18) -0.0037(16) 0.049(2)
P3 0.0462(9) 0.0403(8) 0.0502(9) 0.0087(7) -0.0081(7) 0.0044(6)
F31 0.078(3) 0.063(3) 0.162(5) 0.007(2) -0.028(3) 0.032(3)
F32 0.155(5) 0.052(3) 0.093(3) 0.031(3) 0.005(3) 0.001(2)
F33 0.101(4) 0.175(6) 0.124(4) 0.021(4) 0.019(3) 0.108(4)
F34 0.053(2) 0.130(4) 0.108(4) 0.014(3) -0.005(2) 0.062(3)
F35 0.132(5) 0.224(7) 0.045(3) 0.083(5) 0.010(3) 0.034(3)
F36 0.051(3) 0.147(5) 0.294(9) 0.022(3) 0.005(4) 0.151(6)
P4 0.0534(10) 0.0503(9) 0.0619(10) 0.0171(8) 0.0227(8) 0.0317(8)
F41 0.139(5) 0.142(5) 0.129(4) 0.091(4) 0.078(4) 0.074(4)
F42 0.083(3) 0.096(3) 0.082(3) 0.029(3) 0.019(2) 0.025(2)
F43 0.180(6) 0.159(5) 0.054(3) -0.127(5) -0.027(3) 0.032(3)
F44 0.054(3) 0.182(5) 0.160(5) 0.016(3) 0.017(3) 0.140(5)
F45 0.074(3) 0.095(3) 0.082(3) -0.007(2) 0.001(2) 0.037(2)
F46 0.134(4) 0.061(2) 0.052(2) -0.013(2) 0.005(2) 0.0243(19)
P5 0.0510(10) 0.0911(14) 0.0627(11) 0.0221(9) 0.0176(8) 0.0475(10)
F51 0.098(5) 0.303(11) 0.158(6) -0.073(6) -0.018(4) 0.103(7)
F52 0.074(4) 0.141(5) 0.175(6) 0.007(3) 0.034(4) 0.046(4)
F53 0.206(7) 0.133(5) 0.073(3) 0.055(5) 0.049(4) 0.056(3)
F54 0.167(6) 0.223(7) 0.144(5) 0.141(6) 0.079(4) 0.134(5)
F55 0.225(7) 0.128(4) 0.092(4) 0.101(5) 0.056(4) 0.073(3)
F56 0.126(4) 0.141(4) 0.073(3) 0.069(4) 0.040(3) 0.056(3)
P6 0.0277(7) 0.0481(8) 0.0412(8) 0.0140(6) 0.0071(6) 0.0130(6)
F61 0.063(3) 0.119(4) 0.086(3) 0.042(2) 0.042(2) 0.051(3)
F62 0.075(3) 0.217(6) 0.059(3) 0.079(3) 0.037(2) 0.066(3)
F63 0.047(5) 0.055(6) 0.181(10) -0.010(4) 0.006(5) -0.013(6)
F64 0.067(6) 0.104(8) 0.121(9) 0.052(6) 0.047(6) 0.085(7)
F65 0.057(6) 0.082(7) 0.160(11) -0.031(5) 0.023(6) -0.058(7)
F66 0.080(6) 0.146(9) 0.094(7) 0.088(6) 0.042(5) 0.070(7)
F63A 0.037(6) 0.160(18) 0.088(10) 0.023(10) -0.010(6) 0.032(10)
F64A 0.167(17) 0.055(7) 0.091(10) 0.029(10) 0.068(11) 0.031(7)
F65A 0.046(7) 0.24(2) 0.029(5) 0.061(11) 0.014(4) 0.042(9)
F66A 0.41(4) 0.048(8) 0.108(14) 0.103(17) 0.09(2) 0.015(8)
N100 0.075(4) 0.065(4) 0.078(4) 0.028(3) 0.035(3) 0.036(3)
C100 0.058(4) 0.084(5) 0.079(5) 0.026(4) 0.022(4) 0.033(4)
C101 0.057(4) 0.045(3) 0.049(3) 0.014(3) 0.013(3) 0.022(3)
N200 0.067(4) 0.084(4) 0.075(4) 0.035(4) 0.009(3) 0.017(3)
C200 0.054(5) 0.109(7) 0.155(9) 0.021(5) 0.005(5) 0.080(7)
C201 0.047(4) 0.057(4) 0.065(4) 0.010(3) 0.012(3) 0.018(3)
N300 0.097(5) 0.071(4) 0.078(5) 0.027(4) 0.005(4) 0.017(4)
C300 0.176(12) 0.120(9) 0.089(7) -0.006(8) -0.038(7) 0.039(6)
C301 0.094(6) 0.061(5) 0.064(5) 0.015(4) -0.017(4) 0.006(4)
N400 0.096(5) 0.054(3) 0.057(3) 0.013(3) 0.012(3) 0.028(3)
C400 0.066(4) 0.041(3) 0.053(4) 0.006(3) 0.015(3) 0.020(3)
C401 0.053(4) 0.046(3) 0.038(3) 0.013(3) 0.013(3) 0.011(3)
N500 0.097(5) 0.085(5) 0.073(5) -0.013(4) -0.011(4) 0.034(4)
C500 0.167(10) 0.095(7) 0.083(6) -0.024(7) 0.017(6) 0.046(5)
C501 0.085(6) 0.067(5) 0.079(6) -0.022(4) -0.016(4) 0.036(4)
N600 0.057(4) 0.093(5) 0.073(4) 0.012(3) 0.024(3) 0.036(3)
C600 0.100(7) 0.099(6) 0.105(7) 0.034(5) 0.066(5) 0.054(5)
C601 0.061(4) 0.080(5) 0.067(4) 0.030(4) 0.028(4) 0.034(4)
N800 0.098(6) 0.194(10) 0.076(6) 0.013(6) -0.003(5) 0.004(6)
C800 0.089(6) 0.078(5) 0.078(5) 0.029(4) 0.015(4) 0.024(4)
C801 0.062(5) 0.101(6) 0.077(6) 0.023(4) 0.001(4) 0.018(5)

loop_
_atom_type_symbol
_atom_type_description
_atom_type_scat_dispersion_real
_atom_type_scat_dispersion_imag
_atom_type_scat_source
C C 0.0033 0.0016 'International Tables Vol C Tables 4.2.6.8 and 6.1.1.4'
H H 0.0000 0.0000 'International Tables Vol C Tables 4.2.6.8 and 6.1.1.4'
N N 0.0061 0.0033 'International Tables Vol C Tables 4.2.6.8 and 6.1.1.4'
P P 0.1023 0.0942 'International Tables Vol C Tables 4.2.6.8 and 6.1.1.4'
Pd Pd -0.9988 1.0072 'International Tables Vol C Tables 4.2.6.8 and 6.1.1.4'
F F 0.0171 0.0103 'International Tables Vol C Tables 4.2.6.8 and 6.1.1.4'

loop_
_geom_angle_atom_site_label_1
_geom_angle_atom_site_label_2
_geom_angle_atom_site_label_3
_geom_angle
N13 Pd1 N11 173.25(15)
N13 Pd1 N14 89.23(14)
N11 Pd1 N14 94.34(14)
N13 Pd1 N12 95.81(14)
N11 Pd1 N12 81.38(14)
N14 Pd1 N12 171.43(14)
N24 Pd2 N23 88.49(14)
N24 Pd2 N22 176.89(14)
N23 Pd2 N22 94.61(15)
N24 Pd2 N21 95.85(14)
N23 Pd2 N21 175.49(15)
N22 Pd2 N21 81.05(14)
N31 Pd3 N33 173.23(14)
N31 Pd3 N32 81.20(15)
N33 Pd3 N32 94.60(15)
N31 Pd3 N34 96.61(15)
N33 Pd3 N34 87.69(15)
N32 Pd3 N34 177.53(16)
C111 N11 C115 119.2(4)
C111 N11 Pd1 126.1(3)
C115 N11 Pd1 114.5(3)
C121 N12 C125 119.8(4)
C121 N12 Pd1 126.4(3)
C125 N12 Pd1 113.3(3)
C131 N13 C132 106.4(4)
C131 N13 Pd1 122.4(3)
C132 N13 Pd1 131.1(3)
C141 N14 C142 106.3(4)
C141 N14 Pd1 131.6(3)
C142 N14 Pd1 122.0(3)
C131 N15 C133 107.5(4)
C131 N15 C364 125.0(4)
C133 N15 C364 127.6(4)
C141 N16 C143 107.5(4)
C141 N16 C161 126.2(4)
C143 N16 C161 126.2(4)
C211 N21 C215 119.6(4)
C211 N21 Pd2 126.2(3)
C215 N21 Pd2 114.2(3)
C221 N22 C225 119.0(4)
C221 N22 Pd2 126.1(3)
C225 N22 Pd2 114.9(3)
C231 N23 C232 107.3(4)
C231 N23 Pd2 124.1(3)
C232 N23 Pd2 128.4(3)
C241 N24 C242 106.9(4)
C241 N24 Pd2 125.8(3)
C242 N24 Pd2 127.3(3)
C231 N25 C233 107.7(4)
C231 N25 C164 124.7(4)
C233 N25 C164 127.4(4)
C241 N26 C243 107.3(4)
C241 N26 C261 126.8(4)
C243 N26 C261 125.7(4)
C311 N31 C315 118.4(4)
C311 N31 Pd3 126.7(3)
C315 N31 Pd3 114.6(3)
C321 N32 C325 119.0(4)
C321 N32 Pd3 126.7(3)
C325 N32 Pd3 114.3(3)
C331 N33 C332 106.8(4)
C331 N33 Pd3 129.5(3)
C332 N33 Pd3 123.7(3)
C341 N34 C342 107.0(4)
C341 N34 Pd3 124.8(3)
C342 N34 Pd3 127.3(3)
C331 N35 C333 107.7(4)
C331 N35 C264 126.9(4)
C333 N35 C264 125.2(4)
C341 N36 C343 107.1(4)
C341 N36 C361 124.7(4)
C343 N36 C361 128.1(4)
N11 C111 C112 122.0(4)
C113 C112 C111 119.2(5)
C112 C113 C114 119.4(5)
C115 C114 C113 119.7(5)
N11 C115 C114 120.5(4)
N11 C115 C125 114.2(4)
C114 C115 C125 125.2(4)
N12 C121 C122 121.8(4)
C123 C122 C121 119.4(5)
C122 C123 C124 119.2(4)
C123 C124 C125 119.5(4)
N12 C125 C124 120.3(4)
N12 C125 C115 116.1(4)
C124 C125 C115 123.5(4)
N13 C131 N15 110.5(4)
C133 C132 N13 108.7(4)
C132 C133 N15 107.0(4)
N14 C141 N16 110.3(4)
C143 C142 N14 109.3(4)
C142 C143 N16 106.5(4)
C162 C161 C166 121.5(4)
C162 C161 N16 118.5(4)
C166 C161 N16 120.0(4)
C161 C162 C163 119.4(4)
C164 C163 C162 119.5(4)
C163 C164 C165 121.0(4)
C163 C164 N25 118.8(4)
C165 C164 N25 120.2(4)
C166 C165 C164 119.3(5)
C161 C166 C165 119.3(4)
N21 C211 C212 121.7(5)
C213 C212 C211 118.9(4)
C212 C213 C214 119.5(4)
C215 C214 C213 119.2(5)
N21 C215 C214 121.1(4)
N21 C215 C225 115.6(4)
C214 C215 C225 123.3(4)
N22 C221 C222 122.3(5)
C221 C222 C223 118.8(5)
C224 C223 C222 119.7(5)
C223 C224 C225 119.4(5)
N22 C225 C224 120.8(4)
N22 C225 C215 114.3(4)
C224 C225 C215 124.9(4)
N23 C231 N25 109.6(4)
C233 C232 N23 108.9(4)
C232 C233 N25 106.4(4)
N24 C241 N26 110.5(4)
C243 C242 N24 108.8(5)
C242 C243 N26 106.5(5)
C266 C261 C262 121.4(4)
C266 C261 N26 119.1(4)
C262 C261 N26 119.5(4)
C261 C262 C263 119.1(5)
C264 C263 C262 119.4(4)
C265 C264 C263 121.4(4)
C265 C264 N35 119.4(4)
C263 C264 N35 119.2(4)
C264 C265 C266 119.2(5)
C261 C266 C265 119.4(4)
N31 C311 C312 122.2(4)
C311 C312 C313 119.2(5)
C314 C313 C312 119.2(5)
C313 C314 C315 119.8(5)
N31 C315 C314 121.2(4)
N31 C315 C325 114.2(4)
C314 C315 C325 124.6(4)
N32 C321 C322 123.3(5)
C321 C322 C323 117.9(5)
C324 C323 C322 119.7(5)
C323 C324 C325 119.3(5)
N32 C325 C324 120.9(5)
N32 C325 C315 115.2(4)
C324 C325 C315 123.9(5)
N33 C331 N35 110.2(4)
C333 C332 N33 108.9(4)
C332 C333 N35 106.3(4)
N34 C341 N36 110.2(4)
C343 C342 N34 108.1(4)
C342 C343 N36 107.6(4)
C362 C361 C366 121.0(4)
C362 C361 N36 120.5(4)
C366 C361 N36 118.5(4)
C361 C362 C363 119.2(5)
C364 C363 C362 120.2(5)
C363 C364 C365 120.3(4)
C363 C364 N15 120.0(4)
C365 C364 N15 119.7(4)
C364 C365 C366 119.6(5)
C365 C366 C361 119.7(5)
F13 P1 F16 91.0(5)
F13 P1 F14 90.8(5)
F16 P1 F14 178.2(5)
F13 P1 F15 178.5(4)
F16 P1 F15 90.2(4)
F14 P1 F15 88.0(4)
F13 P1 F12 94.5(3)
F16 P1 F12 89.6(3)
F14 P1 F12 90.4(3)
F15 P1 F12 86.3(3)
F13 P1 F11 88.4(3)
F16 P1 F11 91.4(3)
F14 P1 F11 88.5(3)
F15 P1 F11 90.9(3)
F12 P1 F11 177.0(2)
F23 P2 F22 88.5(3)
F23 P2 F24 92.3(3)
F22 P2 F24 90.1(2)
F23 P2 F21 94.8(3)
F22 P2 F21 176.5(3)
F24 P2 F21 90.8(2)
F23 P2 F25 177.2(3)
F22 P2 F25 89.7(3)
F24 P2 F25 89.9(3)
F21 P2 F25 86.9(3)
F23 P2 F26 89.9(3)
F22 P2 F26 90.2(2)
F24 P2 F26 177.8(3)
F21 P2 F26 88.8(2)
F25 P2 F26 87.9(2)
F35 P3 F32 91.2(3)
F35 P3 F36 89.9(4)
F32 P3 F36 91.9(3)
F35 P3 F34 92.8(3)
F32 P3 F34 89.9(3)
F36 P3 F34 176.7(3)
F35 P3 F33 175.7(4)
F32 P3 F33 92.6(3)
F36 P3 F33 92.0(3)
F34 P3 F33 85.2(3)
F35 P3 F31 95.4(4)
F32 P3 F31 173.1(3)
F36 P3 F31 86.0(3)
F34 P3 F31 91.9(3)
F33 P3 F31 81.0(3)
F43 P4 F41 100.3(4)
F43 P4 F44 92.2(3)
F41 P4 F44 92.0(3)
F43 P4 F42 89.9(4)
F41 P4 F42 169.4(3)
F44 P4 F42 90.1(3)
F43 P4 F46 91.6(3)
F41 P4 F46 92.4(3)
F44 P4 F46 173.5(3)
F42 P4 F46 84.7(2)
F43 P4 F45 176.2(3)
F41 P4 F45 83.3(3)
F44 P4 F45 88.9(3)
F42 P4 F45 86.4(3)
F46 P4 F45 86.9(2)
F51 P5 F52 177.4(5)
F51 P5 F53 92.3(4)
F52 P5 F53 88.1(4)
F51 P5 F55 91.1(5)
F52 P5 F55 91.5(4)
F53 P5 F55 90.1(3)
F51 P5 F56 89.2(4)
F52 P5 F56 90.3(3)
F53 P5 F56 178.3(4)
F55 P5 F56 89.2(3)
F51 P5 F54 89.5(5)
F52 P5 F54 87.9(4)
F53 P5 F54 91.0(3)
F55 P5 F54 178.7(4)
F56 P5 F54 89.6(3)
F65 P6 F64 94.1(8)
F66A P6 F63A 91.3(15)
F66A P6 F62 82.9(9)
F65 P6 F62 85.4(5)
F64 P6 F62 92.5(4)
F63A P6 F62 81.6(6)
F66A P6 F65A 97.3(15)
F63A P6 F65A 169.5(12)
F62 P6 F65A 93.4(4)
F65 P6 F63 177.2(7)
F64 P6 F63 86.4(7)
F62 P6 F63 97.3(5)
F66A P6 F61 97.6(8)
F65 P6 F61 93.7(5)
F64 P6 F61 87.8(4)
F63A P6 F61 99.1(6)
F62 P6 F61 179.1(3)
F65A P6 F61 85.8(4)
F63 P6 F61 83.6(5)
F65 P6 F66 91.5(8)
F64 P6 F66 174.2(7)
F62 P6 F66 89.3(4)
F63 P6 F66 87.9(7)
F61 P6 F66 90.5(4)
F66A P6 F64A 176.4(12)
F63A P6 F64A 85.6(10)
F62 P6 F64A 95.1(5)
F65A P6 F64A 85.6(12)
F61 P6 F64A 84.5(5)
N100 C101 C100 179.3(8)
N200 C201 C200 178.9(8)
N300 C301 C300 177.7(10)
N400 C401 C400 179.4(7)
N500 C501 C500 178.7(11)
N600 C601 C600 178.7(8)
N800 C801 C800 179.2(12)

loop_
_geom_bond_atom_site_label_1
_geom_bond_atom_site_label_2
_geom_bond_distance
Pd1 N13 2.007(3)
Pd1 N11 2.010(3)
Pd1 N14 2.013(3)
Pd1 N12 2.017(3)
Pd2 N24 2.002(4)
Pd2 N23 2.009(3)
Pd2 N22 2.010(4)
Pd2 N21 2.017(3)
Pd3 N31 2.005(4)
Pd3 N33 2.014(4)
Pd3 N32 2.015(4)
Pd3 N34 2.019(3)
N11 C111 1.339(6)
N11 C115 1.365(5)
N12 C121 1.325(6)
N12 C125 1.359(6)
N13 C131 1.326(6)
N13 C132 1.388(6)
N14 C141 1.316(6)
N14 C142 1.377(6)
N15 C131 1.349(6)
N15 C133 1.374(6)
N15 C364 1.432(5)
N16 C141 1.341(6)
N16 C143 1.373(6)
N16 C161 1.440(5)
N21 C211 1.347(6)
N21 C215 1.357(6)
N22 C221 1.341(6)
N22 C225 1.362(6)
N23 C231 1.322(6)
N23 C232 1.375(6)
N24 C241 1.313(6)
N24 C242 1.372(6)
N25 C231 1.349(6)
N25 C233 1.380(6)
N25 C164 1.429(5)
N26 C241 1.334(6)
N26 C243 1.381(7)
N26 C261 1.429(6)
N31 C311 1.350(6)
N31 C315 1.363(6)
N32 C321 1.326(6)
N32 C325 1.351(6)
N33 C331 1.319(6)
N33 C332 1.381(6)
N34 C341 1.324(6)
N34 C342 1.369(6)
N35 C331 1.338(6)
N35 C333 1.382(6)
N35 C264 1.437(6)
N36 C341 1.340(6)
N36 C343 1.364(7)
N36 C361 1.434(6)
C111 C112 1.373(7)
C112 C113 1.370(7)
C113 C114 1.378(8)
C114 C115 1.375(6)
C115 C125 1.463(7)
C121 C122 1.390(7)
C122 C123 1.362(7)
C123 C124 1.382(7)
C124 C125 1.390(6)
C132 C133 1.350(7)
C142 C143 1.335(7)
C161 C162 1.376(6)
C161 C166 1.380(7)
C162 C163 1.382(6)
C163 C164 1.380(7)
C164 C165 1.388(6)
C165 C166 1.384(6)
C211 C212 1.389(7)
C212 C213 1.386(8)
C213 C214 1.388(7)
C214 C215 1.388(6)
C215 C225 1.471(6)
C221 C222 1.364(7)
C222 C223 1.380(8)
C223 C224 1.372(7)
C224 C225 1.374(7)
C232 C233 1.348(6)
C242 C243 1.338(7)
C261 C266 1.371(7)
C261 C262 1.384(6)
C262 C263 1.390(7)
C263 C264 1.381(7)
C264 C265 1.374(7)
C265 C266 1.396(7)
C311 C312 1.365(7)
C312 C313 1.386(8)
C313 C314 1.367(8)
C314 C315 1.376(7)
C315 C325 1.482(7)
C321 C322 1.370(7)
C322 C323 1.386(8)
C323 C324 1.368(8)
C324 C325 1.386(7)
C332 C333 1.344(7)
C342 C343 1.346(7)
C361 C362 1.357(7)
C361 C366 1.385(7)
C362 C363 1.392(7)
C363 C364 1.371(7)
C364 C365 1.376(7)
C365 C366 1.379(7)
P1 F13 1.529(5)
P1 F16 1.532(5)
P1 F14 1.538(5)
P1 F15 1.550(5)
P1 F12 1.566(4)
P1 F11 1.582(4)
P2 F23 1.546(5)
P2 F22 1.579(4)
P2 F24 1.581(4)
P2 F21 1.587(4)
P2 F25 1.600(5)
P2 F26 1.602(4)
P3 F35 1.518(5)
P3 F32 1.522(4)
P3 F36 1.546(5)
P3 F34 1.578(4)
P3 F33 1.603(5)
P3 F31 1.632(5)
P4 F43 1.528(5)
P4 F41 1.537(5)
P4 F44 1.542(4)
P4 F42 1.606(5)
P4 F46 1.607(4)
P4 F45 1.639(5)
P5 F51 1.550(6)
P5 F52 1.554(6)
P5 F53 1.560(5)
P5 F55 1.563(5)
P5 F56 1.573(5)
P5 F54 1.583(5)
P6 F66A 1.494(10)
P6 F65 1.507(7)
P6 F64 1.544(7)
P6 F63A 1.560(10)
P6 F62 1.571(4)
P6 F65A 1.580(9)
P6 F63 1.583(7)
P6 F61 1.586(4)
P6 F66 1.592(6)
P6 F64A 1.623(9)
N100 C101 1.129(7)
C100 C101 1.450(9)
N200 C201 1.104(8)
C200 C201 1.463(10)
N300 C301 1.135(10)
C300 C301 1.482(14)
N400 C401 1.133(7)
C400 C401 1.448(8)
N500 C501 1.113(9)
C500 C501 1.461(12)
N600 C601 1.117(8)
C600 C601 1.469(9)
N800 C801 1.164(11)
C800 C801 1.401(11)

loop_
_geom_hbond_atom_site_label_D
_geom_hbond_atom_site_label_H
_geom_hbond_atom_site_label_A
_geom_hbond_site_symmetry_A
_geom_hbond_distance_DH
_geom_hbond_distance_HA
_geom_hbond_distance_DA
_geom_hbond_angle_DHA
C114 H114 F26 2_665 0.95 2.40 3.344(6) 175.2
C124 H124 F26 2_665 0.95 2.54 3.482(6) 174.1
C131 H131 F65 2_566 0.95 2.30 3.145(9) 147.1
C131 H131 F64A 2_566 0.95 2.60 3.55(2) 173.9
C133 H133 F34 2_666 0.95 2.58 3.375(6) 141.8
C141 H141 F62 2_566 0.95 2.42 3.271(6) 149.7
C141 H141 F65 2_566 0.95 2.50 3.375(12) 152.5
C141 H141 F65A 2_566 0.95 2.35 3.223(11) 152.7
C142 H142 F15 . 0.95 2.30 3.129(6) 145.2
C163 H163 F24 . 0.95 2.52 3.334(6) 143.8
C214 H214 F31 2_656 0.95 2.27 3.183(7) 161.5
C231 H231 F31 . 0.95 2.46 3.283(7) 144.7
C231 H231 F35 . 0.95 2.62 3.505(8) 154.7
C232 H232 F46 1_545 0.95 2.53 3.478(6) 174.7
C241 H241 F31 . 0.95 2.46 3.289(7) 145.2
C241 H241 F36 . 0.95 2.55 3.472(7) 163.6
C263 H263 F41 2_566 0.95 2.62 3.535(7) 162.5
C265 H265 N100 . 0.95 2.65 3.350(7) 130.8
C311 H311 F55 2_566 0.95 2.44 3.285(6) 148.5
C312 H312 F56 2_566 0.95 2.51 3.277(7) 138.3
C321 H321 N300 2_566 0.95 2.54 3.363(8) 144.7
C324 H324 F46 1_556 0.95 2.43 3.371(7) 170.0
C331 H331 N600 2_666 0.95 2.38 3.330(7) 173.3
C332 H332 F64A . 0.95 2.44 3.370(16) 165.3
C333 H333 F44 2_566 0.95 2.27 3.067(6) 140.5
C341 H341 F26 2_666 0.95 2.36 3.102(6) 135.0
C342 H342 N100 2_566 0.95 2.62 3.491(8) 152.4
C365 H365 F65 2_566 0.95 2.60 3.473(11) 153.7
C100 H10C F35 . 0.98 2.48 3.385(9) 154.0
C100 H10C F36 . 0.98 2.55 3.447(9) 152.6
C200 H20C F66 2_566 0.98 2.57 3.501(12) 159.7
C300 H30B F62 1_554 0.98 2.57 3.493(12) 156.7
C300 H30C F45 . 0.98 2.49 3.249(13) 134.6
C800 H80A F41 1_556 0.98 2.61 3.487(9) 148.5
C800 H80B F56 1_566 0.98 2.47 3.396(9) 158.1
C111 H111 F12 2_665 0.95 2.48 3.264(7) 139.5
C114 H114 F26 2_665 0.95 2.40 3.344(6) 175.2
C124 H124 F25 2_665 0.95 2.43 3.154(6) 132.7
C124 H124 F26 2_665 0.95 2.54 3.482(6) 174.1
C131 H131 F65 2_566 0.95 2.30 3.145(9) 147.1
C131 H131 F64A 2_566 0.95 2.60 3.55(2) 173.9
C132 H132 F11 . 0.95 2.58 3.279(6) 130.2
C133 H133 F34 2_666 0.95 2.58 3.375(6) 141.8
C141 H141 F62 2_566 0.95 2.42 3.271(6) 149.7
C141 H141 F65 2_566 0.95 2.50 3.375(12) 152.5
C141 H141 F65A 2_566 0.95 2.35 3.223(11) 152.7
C142 H142 F15 . 0.95 2.30 3.129(6) 145.2
C163 H163 F24 . 0.95 2.52 3.334(6) 143.8
C214 H214 F31 2_656 0.95 2.27 3.183(7) 161.5
C221 H221 N400 2_665 0.95 2.55 3.278(7) 133.5
C231 H231 F31 . 0.95 2.46 3.283(7) 144.7
C231 H231 F35 . 0.95 2.62 3.505(8) 154.7
C232 H232 F46 1_545 0.95 2.53 3.478(6) 174.7
C241 H241 F31 . 0.95 2.46 3.289(7) 145.2
C241 H241 F36 . 0.95 2.55 3.472(7) 163.6
C263 H263 F41 2_566 0.95 2.62 3.535(7) 162.5
C265 H265 N100 . 0.95 2.65 3.350(7) 130.8
C311 H311 F55 2_566 0.95 2.44 3.285(6) 148.5
C312 H312 F56 2_566 0.95 2.51 3.277(7) 138.3
C321 H321 N300 2_566 0.95 2.54 3.363(8) 144.7
C324 H324 F46 1_556 0.95 2.43 3.371(7) 170.0
C331 H331 N600 2_666 0.95 2.38 3.330(7) 173.3
C332 H332 F64A . 0.95 2.44 3.370(16) 165.3
C333 H333 F44 2_566 0.95 2.27 3.067(6) 140.5
C341 H341 F26 2_666 0.95 2.36 3.102(6) 135.0
C342 H342 N100 2_566 0.95 2.62 3.491(8) 152.4
C365 H365 F65 2_566 0.95 2.60 3.473(11) 153.7
C100 H10C F35 . 0.98 2.48 3.385(9) 154.0
C100 H10C F36 . 0.98 2.55 3.447(9) 152.6
C200 H20A F51 . 0.98 2.59 3.219(12) 122.3
C200 H20C F66 2_566 0.98 2.57 3.501(12) 159.7
C300 H30B F62 1_554 0.98 2.57 3.493(12) 156.7
C300 H30C F45 . 0.98 2.49 3.249(13) 134.6
C500 H50C F13 . 0.98 2.49 3.201(11) 128.9
C800 H80A F41 1_556 0.98 2.61 3.487(9) 148.5
C800 H80B F56 1_566 0.98 2.47 3.396(9) 158.1

_cod_database_fobs_code 2021565
